data_7114554
loop_
_publ_author_name
'Field, Leslie D.'
'Shaw, Warren J.'
'Turner, Peter'

_publ_section_title
;
 Functionalisation of carbon dioxide by an iron(ii) complexElectronic
 supplementary information (ESI) available: experimental section. See
 http://www.rsc.org/suppdata/cc/b1/b108492e/
;
_journal_issue 1
_journal_name_full 'Chemical Communications'
_journal_page_first 46
_journal_paper_doi 10.1039/b108492e
_journal_year 2002
_chemical_formula_sum 'C16 H39 Fe N O2 P4 S'
_chemical_formula_weight 489.27
_chemical_name_systematic
; 
? 
;
_space_group_IT_number 2
_symmetry_cell_setting triclinic
_symmetry_Int_Tables_number 2
_symmetry_space_group_name_Hall '-P 1'
_symmetry_space_group_name_H-M 'P -1'
_atom_sites_solution_hydrogens geom
_atom_sites_solution_primary direct
_atom_sites_solution_secondary difmap
_audit_creation_method SHELXL-97
_cell_angle_alpha 104.586(8)
_cell_angle_beta 99.791(8)
_cell_angle_gamma 81.837(8)
_cell_formula_units_Z 2
_cell_length_a 9.973(5)
_cell_length_b 14.680(8)
_cell_length_c 8.748(5)
_cell_measurement_reflns_used 948
_cell_measurement_temperature 150(2)
_cell_measurement_theta_max 28.015
_cell_measurement_theta_min 2.383
_cell_volume 1214.8(11)
_computing_cell_refinement 'SAINT (Bruker,1995)'
_computing_data_collection 'SMART (Bruker,1995)'
_computing_data_reduction 'SAINT and XPREP (Bruker 1995)'
_computing_molecular_graphics 'teXsan for Windows (MSC, 1997)'
_computing_structure_refinement 'SHELXL-97 (Sheldrick, 1997)'
_computing_structure_solution 'SIR97 (Altomare, et. al. 1997)'
_diffrn_ambient_temperature 150(2)
_diffrn_measured_fraction_theta_full 0.915
_diffrn_measured_fraction_theta_max 0.915
_diffrn_measurement_device_type 'Bruker SMART 1000 CCD'
_diffrn_measurement_method \w
_diffrn_radiation_monochromator graphite
_diffrn_radiation_source 'sealed tube'
_diffrn_radiation_type MoK\a
_diffrn_radiation_wavelength 0.71073
_diffrn_reflns_av_R_equivalents 0.0176
_diffrn_reflns_av_sigmaI/netI 0.0130
_diffrn_reflns_limit_h_max 13
_diffrn_reflns_limit_h_min -13
_diffrn_reflns_limit_k_max 18
_diffrn_reflns_limit_k_min -18
_diffrn_reflns_limit_l_max 11
_diffrn_reflns_limit_l_min -10
_diffrn_reflns_number 12316
_diffrn_reflns_theta_full 28.24
_diffrn_reflns_theta_max 28.24
_diffrn_reflns_theta_min 2.08
_diffrn_standards_decay_% 0.05
_diffrn_standards_number 182
_exptl_absorpt_coefficient_mu 0.980
_exptl_absorpt_correction_T_max 0.886
_exptl_absorpt_correction_T_min 0.691
_exptl_absorpt_correction_type 'numerical and empirical'
_exptl_absorpt_process_details
;
Gaussian (XPREP, Bruker 1995; Coppens et al., 1965) 
and SADABS (Sheldrick, 1996)
;
_exptl_crystal_colour red
_exptl_crystal_density_diffrn 1.338
_exptl_crystal_density_method 'not measured'
_exptl_crystal_description prismatic
_exptl_crystal_F_000 520
_exptl_crystal_size_max 0.435
_exptl_crystal_size_mid 0.255
_exptl_crystal_size_min 0.184
_refine_diff_density_max 0.690
_refine_diff_density_min -0.612
_refine_diff_density_rms 0.071
_refine_ls_extinction_coef 0.0000(7)
_refine_ls_extinction_expression Fc^*^=kFc[1+0.001xFc^2^\l^3^/sin(2\q)]^-1/4^
_refine_ls_extinction_method SHELXL
_refine_ls_goodness_of_fit_ref 1.059
_refine_ls_hydrogen_treatment mixed
_refine_ls_matrix_type full
_refine_ls_number_parameters 224
_refine_ls_number_reflns 5495
_refine_ls_number_restraints 2
_refine_ls_restrained_S_all 1.066
_refine_ls_R_factor_all 0.0417
_refine_ls_R_factor_gt 0.0391
_refine_ls_shift/su_max 0.001
_refine_ls_shift/su_mean 0.000
_refine_ls_structure_factor_coef Fsqd
_refine_ls_weighting_details 'calc w=1/[\s^2^(Fo^2^)+(0.0470P)^2^+1.3631P] where P=(Fo^2^+2Fc^2^)/3'
_refine_ls_weighting_scheme calc
_refine_ls_wR_factor_gt 0.0980
_refine_ls_wR_factor_ref 0.1000
_reflns_number_gt 5096
_reflns_number_total 5495
_reflns_threshold_expression >2sigma(I)
_cod_data_source_file b108492e.txt
_cod_data_source_block ldf117
_cod_database_code 7114554

loop_
_symmetry_equiv_pos_as_xyz
'x, y, z'
'-x, -y, -z'

loop_
_atom_site_label
_atom_site_type_symbol
_atom_site_fract_x
_atom_site_fract_y
_atom_site_fract_z
_atom_site_U_iso_or_equiv
_atom_site_adp_type
_atom_site_occupancy
_atom_site_symmetry_multiplicity
_atom_site_calc_flag
_atom_site_refinement_flags
_atom_site_disorder_assembly
_atom_site_disorder_group
Fe1 Fe 0.85898(3) 0.28858(2) 0.73176(3) 0.02191(10) Uani 1 1 d . A .
H1FE H 0.922(3) 0.339(2) 0.883(4) 0.051(9) Uiso 1 1 d . . .
S1 S 0.77320(5) 0.19790(4) 0.49040(6) 0.02954(13) Uani 1 1 d . . .
P1 P 0.95172(7) 0.15996(5) 0.81160(8) 0.03663(15) Uani 1 1 d . . .
P2 P 1.05422(6) 0.28421(5) 0.64470(7) 0.03375(15) Uani 1 1 d D . .
P3 P 0.78945(5) 0.43281(4) 0.69805(6) 0.02416(12) Uani 1 1 d . . .
P4 P 0.67699(6) 0.30435(4) 0.84992(7) 0.02938(13) Uani 1 1 d . . .
O1 O 0.36683(18) 0.31300(13) 0.3256(3) 0.0489(5) Uani 1 1 d . . .
O2 O 0.3508(2) 0.20120(18) 0.0953(3) 0.0615(6) Uani 1 1 d . . .
N1 N 0.54312(18) 0.19362(12) 0.2801(2) 0.0255(4) Uani 1 1 d . . .
C1 C 0.6159(2) 0.23509(14) 0.4139(2) 0.0239(4) Uani 1 1 d . . .
H1 H 0.570(3) 0.2918(19) 0.467(3) 0.029(6) Uiso 1 1 d . . .
C2 C 0.4036(2) 0.24129(18) 0.2278(3) 0.0360(5) Uani 1 1 d . . .
C3 C 0.5918(3) 0.10164(18) 0.1849(3) 0.0383(5) Uani 1 1 d . . .
H3A H 0.6929 0.0958 0.1948 0.046 Uiso 1 1 calc R . .
H3B H 0.5546 0.0971 0.0712 0.046 Uiso 1 1 calc R . .
C4 C 0.5487(3) 0.02209(19) 0.2388(4) 0.0558(8) Uani 1 1 d . . .
H4A H 0.5857 0.0264 0.3513 0.084 Uiso 1 1 calc R . .
H4B H 0.5836 -0.0386 0.1742 0.084 Uiso 1 1 calc R . .
H4C H 0.4486 0.0267 0.2261 0.084 Uiso 1 1 calc R . .
C5A C 0.8788(6) 0.0507(4) 0.7311(7) 0.0604(13) Uiso 0.70 1 d P A 1
H5A1 H 0.7841 0.0584 0.7527 0.091 Uiso 0.70 1 calc PR A 1
H5A2 H 0.9321 0.0016 0.7808 0.091 Uiso 0.70 1 calc PR A 1
H5A3 H 0.8803 0.0321 0.6156 0.091 Uiso 0.70 1 calc PR A 1
C6A C 0.9893(6) 0.1633(4) 1.0263(7) 0.0584(14) Uiso 0.70 1 d P A 1
H6A1 H 1.0293 0.2219 1.0831 0.088 Uiso 0.70 1 calc PR A 1
H6A2 H 1.0542 0.1088 1.0431 0.088 Uiso 0.70 1 calc PR A 1
H6A3 H 0.9045 0.1610 1.0671 0.088 Uiso 0.70 1 calc PR A 1
C7A C 1.1265(4) 0.1286(3) 0.7553(5) 0.0436(8) Uiso 0.70 1 d P A 1
H7A1 H 1.1940 0.1561 0.8461 0.052 Uiso 0.70 1 calc PR A 1
H7A2 H 1.1480 0.0590 0.7302 0.052 Uiso 0.70 1 calc PR A 1
C8A C 1.1368(4) 0.1666(3) 0.6089(5) 0.0399(8) Uiso 0.70 1 d P A 1
H8A1 H 1.0909 0.1269 0.5105 0.048 Uiso 0.70 1 calc PR A 1
H8A2 H 1.2338 0.1664 0.5970 0.048 Uiso 0.70 1 calc PR A 1
C9A C 1.0596(4) 0.3207(3) 0.4602(5) 0.0417(8) Uiso 0.70 1 d P A 1
H9A1 H 1.0164 0.3857 0.4687 0.063 Uiso 0.70 1 calc PR A 1
H9A2 H 1.0104 0.2783 0.3698 0.063 Uiso 0.70 1 calc PR A 1
H9A3 H 1.1550 0.3175 0.4434 0.063 Uiso 0.70 1 calc PR A 1
C10A C 1.1892(4) 0.3508(3) 0.7837(5) 0.0417(8) Uiso 0.70 1 d P A 1
H10A H 1.1553 0.4180 0.8130 0.063 Uiso 0.70 1 calc PR A 1
H10B H 1.2708 0.3435 0.7314 0.063 Uiso 0.70 1 calc PR A 1
H10C H 1.2126 0.3260 0.8800 0.063 Uiso 0.70 1 calc PR A 1
C11A C 0.7183(4) 0.4589(2) 0.5044(4) 0.0313(7) Uiso 0.75 1 d P A 1
H11A H 0.7841 0.4335 0.4289 0.047 Uiso 0.75 1 calc PR A 1
H11B H 0.6998 0.5275 0.5170 0.047 Uiso 0.75 1 calc PR A 1
H11C H 0.6330 0.4295 0.4639 0.047 Uiso 0.75 1 calc PR A 1
C12A C 0.9030(3) 0.5303(2) 0.7742(4) 0.0307(7) Uiso 0.75 1 d P A 1
H12A H 0.9499 0.5271 0.8809 0.046 Uiso 0.75 1 calc PR A 1
H12B H 0.8477 0.5915 0.7795 0.046 Uiso 0.75 1 calc PR A 1
H12C H 0.9708 0.5234 0.7020 0.046 Uiso 0.75 1 calc PR A 1
C13A C 0.6459(3) 0.4876(2) 0.8137(4) 0.0256(5) Uiso 0.75 1 d P A 1
H13A H 0.6819 0.5149 0.9262 0.031 Uiso 0.75 1 calc PR A 1
H13B H 0.5916 0.5386 0.7676 0.031 Uiso 0.75 1 calc PR A 1
C14A C 0.5572(3) 0.4090(2) 0.8039(4) 0.0262(5) Uiso 0.75 1 d P A 1
H14A H 0.5049 0.3915 0.6958 0.031 Uiso 0.75 1 calc PR A 1
H14B H 0.4917 0.4303 0.8822 0.031 Uiso 0.75 1 calc PR A 1
C15A C 0.5594(5) 0.2154(3) 0.8058(6) 0.0445(12) Uiso 0.75 1 d P A 1
H15A H 0.5399 0.1914 0.6900 0.067 Uiso 0.75 1 calc PR A 1
H15B H 0.4741 0.2432 0.8482 0.067 Uiso 0.75 1 calc PR A 1
H15C H 0.6003 0.1631 0.8553 0.067 Uiso 0.75 1 calc PR A 1
C16A C 0.6926(4) 0.3363(3) 1.0655(4) 0.0428(8) Uiso 0.75 1 d P A 1
H16A H 0.7560 0.3848 1.1076 0.064 Uiso 0.75 1 calc PR A 1
H16B H 0.7274 0.2802 1.1074 0.064 Uiso 0.75 1 calc PR A 1
H16C H 0.6026 0.3612 1.0981 0.064 Uiso 0.75 1 calc PR A 1
C5B C 0.8480(8) 0.0526(5) 0.7816(9) 0.0247(14) Uiso 0.30 1 d P A 2
H5B1 H 0.7968 0.0399 0.6737 0.037 Uiso 0.30 1 calc PR A 2
H5B2 H 0.7841 0.0670 0.8601 0.037 Uiso 0.30 1 calc PR A 2
H5B3 H 0.9110 -0.0033 0.7958 0.037 Uiso 0.30 1 calc PR A 2
C6B C 1.0324(11) 0.1638(7) 1.0126(11) 0.036(2) Uiso 0.30 1 d P A 2
H6B1 H 0.9694 0.1983 1.0871 0.053 Uiso 0.30 1 calc PR A 2
H6B2 H 1.1156 0.1960 1.0332 0.053 Uiso 0.30 1 calc PR A 2
H6B3 H 1.0564 0.0991 1.0272 0.053 Uiso 0.30 1 calc PR A 2
C7B C 1.0838(10) 0.0899(7) 0.6879(13) 0.052(2) Uiso 0.30 1 d PD A 2
H7B1 H 1.1407 0.0423 0.7401 0.062 Uiso 0.30 1 calc PR A 2
H7B2 H 1.0421 0.0582 0.5800 0.062 Uiso 0.30 1 calc PR A 2
C8B C 1.1636(10) 0.1675(6) 0.6829(14) 0.049(2) Uiso 0.30 1 d PD A 2
H8B1 H 1.2224 0.1434 0.5978 0.059 Uiso 0.30 1 calc PR A 2
H8B2 H 1.2245 0.1836 0.7855 0.059 Uiso 0.30 1 calc PR A 2
C9B C 1.0570(11) 0.2524(8) 0.4260(13) 0.055(2) Uiso 0.30 1 d P A 2
H9B1 H 0.9906 0.2069 0.3746 0.082 Uiso 0.30 1 calc PR A 2
H9B2 H 1.1488 0.2240 0.4037 0.082 Uiso 0.30 1 calc PR A 2
H9B3 H 1.0332 0.3094 0.3841 0.082 Uiso 0.30 1 calc PR A 2
C10B C 1.1773(9) 0.3671(6) 0.7207(11) 0.0359(17) Uiso 0.30 1 d P A 2
H10D H 1.1815 0.3879 0.8369 0.054 Uiso 0.30 1 calc PR A 2
H10E H 1.1508 0.4218 0.6731 0.054 Uiso 0.30 1 calc PR A 2
H10F H 1.2672 0.3371 0.6941 0.054 Uiso 0.30 1 calc PR A 2
C11B C 0.7652(11) 0.4507(6) 0.4933(10) 0.0228(18) Uiso 0.25 1 d P A 2
H11D H 0.7148 0.4005 0.4207 0.034 Uiso 0.25 1 calc PR A 2
H11E H 0.8546 0.4488 0.4597 0.034 Uiso 0.25 1 calc PR A 2
H11F H 0.7132 0.5124 0.4908 0.034 Uiso 0.25 1 calc PR A 2
C12B C 0.8776(11) 0.5233(7) 0.8153(13) 0.032(2) Uiso 0.25 1 d P A 2
H12D H 0.9731 0.5119 0.7958 0.048 Uiso 0.25 1 calc PR A 2
H12E H 0.8739 0.5267 0.9278 0.048 Uiso 0.25 1 calc PR A 2
H12F H 0.8362 0.5832 0.7893 0.048 Uiso 0.25 1 calc PR A 2
C13B C 0.6126(11) 0.4574(8) 0.7432(14) 0.040(2) Uiso 0.25 1 d P A 2
H13C H 0.5858 0.5266 0.7673 0.048 Uiso 0.25 1 calc PR A 2
H13D H 0.5497 0.4275 0.6495 0.048 Uiso 0.25 1 calc PR A 2
C14B C 0.6022(12) 0.4199(8) 0.8810(15) 0.044(2) Uiso 0.25 1 d P A 2
H14C H 0.5049 0.4222 0.8936 0.053 Uiso 0.25 1 calc PR A 2
H14D H 0.6494 0.4587 0.9795 0.053 Uiso 0.25 1 calc PR A 2
C15B C 0.5378(10) 0.2216(7) 0.7663(12) 0.021(2) Uiso 0.25 1 d P A 2
H15D H 0.5794 0.1559 0.7468 0.032 Uiso 0.25 1 calc PR A 2
H15E H 0.4892 0.2350 0.6659 0.032 Uiso 0.25 1 calc PR A 2
H15F H 0.4732 0.2314 0.8432 0.032 Uiso 0.25 1 calc PR A 2
C16B C 0.7131(13) 0.2943(10) 1.0673(14) 0.047(3) Uiso 0.25 1 d P A 2
H16D H 0.7554 0.2304 1.0721 0.071 Uiso 0.25 1 calc PR A 2
H16E H 0.6271 0.3066 1.1125 0.071 Uiso 0.25 1 calc PR A 2
H16F H 0.7753 0.3407 1.1286 0.071 Uiso 0.25 1 calc PR A 2

loop_
_atom_site_aniso_label
_atom_site_aniso_U_11
_atom_site_aniso_U_22
_atom_site_aniso_U_33
_atom_site_aniso_U_23
_atom_site_aniso_U_13
_atom_site_aniso_U_12
Fe1 0.01776(15) 0.02700(16) 0.01873(15) 0.00342(11) -0.00039(10) -0.00190(11)
S1 0.0235(3) 0.0321(3) 0.0244(2) -0.0016(2) -0.00406(19) 0.0020(2)
P1 0.0351(3) 0.0376(3) 0.0337(3) 0.0127(3) -0.0025(2) 0.0065(3)
P2 0.0187(3) 0.0472(4) 0.0315(3) 0.0024(2) 0.0032(2) -0.0034(2)
P3 0.0205(2) 0.0293(3) 0.0230(2) 0.0074(2) 0.00296(18) -0.0017(2)
P4 0.0304(3) 0.0293(3) 0.0307(3) 0.0050(2) 0.0112(2) -0.0057(2)
O1 0.0308(9) 0.0394(10) 0.0652(13) 0.0067(9) -0.0061(8) 0.0089(8)
O2 0.0387(11) 0.0819(16) 0.0475(12) 0.0070(11) -0.0211(9) 0.0001(10)
N1 0.0230(8) 0.0263(8) 0.0250(8) 0.0057(7) -0.0027(6) -0.0029(7)
C1 0.0233(9) 0.0228(9) 0.0245(9) 0.0046(7) 0.0008(7) -0.0029(8)
C2 0.0247(11) 0.0416(13) 0.0414(13) 0.0166(11) -0.0058(9) -0.0025(9)
C3 0.0329(12) 0.0392(13) 0.0297(11) -0.0072(9) -0.0054(9) 0.0003(10)
C4 0.0486(16) 0.0280(12) 0.078(2) 0.0007(13) -0.0091(15) -0.0053(11)

loop_
_atom_type_symbol
_atom_type_description
_atom_type_scat_dispersion_real
_atom_type_scat_dispersion_imag
_atom_type_scat_source
C C 0.0033 0.0016 'International Tables Vol C Tables 4.2.6.8 and 6.1.1.4'
H H 0.0000 0.0000 'International Tables Vol C Tables 4.2.6.8 and 6.1.1.4'
Fe Fe 0.3463 0.8444 'International Tables Vol C Tables 4.2.6.8 and 6.1.1.4'
N N 0.0061 0.0033 'International Tables Vol C Tables 4.2.6.8 and 6.1.1.4'
O O 0.0106 0.0060 'International Tables Vol C Tables 4.2.6.8 and 6.1.1.4'
P P 0.1023 0.0942 'International Tables Vol C Tables 4.2.6.8 and 6.1.1.4'
S S 0.1246 0.1234 'International Tables Vol C Tables 4.2.6.8 and 6.1.1.4'

loop_
_geom_angle_atom_site_label_1
_geom_angle_atom_site_label_2
_geom_angle_atom_site_label_3
_geom_angle
P4 Fe1 P2 172.14(3)
P4 Fe1 P1 94.43(3)
P2 Fe1 P1 85.29(3)
P4 Fe1 P3 85.59(3)
P2 Fe1 P3 93.07(3)
P1 Fe1 P3 168.20(3)
P4 Fe1 S1 97.48(4)
P2 Fe1 S1 90.38(4)
P1 Fe1 S1 90.39(4)
P3 Fe1 S1 101.32(4)
P4 Fe1 H1FE 85.2(13)
P2 Fe1 H1FE 87.0(13)
P1 Fe1 H1FE 85.5(12)
P3 Fe1 H1FE 82.7(12)
S1 Fe1 H1FE 175.3(13)
C1 S1 Fe1 115.76(8)
C5A P1 C6B 109.5(4)
C5A P1 C6A 102.7(3)
C6B P1 C6A 14.7(3)
C5A P1 C7A 101.6(2)
C6B P1 C7A 86.1(4)
C6A P1 C7A 100.2(2)
C5A P1 C7B 78.5(3)
C6B P1 C7B 103.5(5)
C6A P1 C7B 115.6(4)
C7A P1 C7B 25.3(3)
C5A P1 C5B 17.0(2)
C6B P1 C5B 98.6(4)
C6A P1 C5B 89.3(3)
C7A P1 C5B 114.7(3)
C7B P1 C5B 93.6(3)
C5A P1 Fe1 120.45(18)
C6B P1 Fe1 122.3(3)
C6A P1 Fe1 119.78(18)
C7A P1 Fe1 108.92(13)
C7B P1 Fe1 112.8(3)
C5B P1 Fe1 121.2(2)
C10B P2 C8A 110.3(3)
C10B P2 C9A 81.5(3)
C8A P2 C9A 103.38(19)
C10B P2 C9B 104.4(5)
C8A P2 C9B 76.6(4)
C9A P2 C9B 30.6(3)
C10B P2 C10A 20.1(3)
C8A P2 C10A 101.63(19)
C9A P2 C10A 101.23(19)
C9B P2 C10A 121.1(4)
C10B P2 C8B 100.6(4)
C8A P2 C8B 19.3(3)
C9A P2 C8B 119.4(4)
C9B P2 C8B 95.0(5)
C10A P2 C8B 87.4(3)
C10B P2 Fe1 126.3(3)
C8A P2 Fe1 110.08(13)
C9A P2 Fe1 120.85(13)
C9B P2 Fe1 118.3(3)
C10A P2 Fe1 117.21(14)
C8B P2 Fe1 106.2(3)
C12B P3 C11A 110.4(4)
C12B P3 C13B 107.2(5)
C11A P3 C13B 85.9(4)
C12B P3 C11B 106.0(5)
C11A P3 C11B 15.2(3)
C13B P3 C11B 101.0(5)
C12B P3 C13A 85.9(4)
C11A P3 C13A 100.01(16)
C13B P3 C13A 22.5(3)
C11B P3 C13A 114.6(3)
C12B P3 C12A 15.6(4)
C11A P3 C12A 98.64(16)
C13B P3 C12A 117.6(4)
C11B P3 C12A 92.1(3)
C13A P3 C12A 98.08(15)
C12B P3 Fe1 117.6(3)
C11A P3 Fe1 123.71(11)
C13B P3 Fe1 105.4(3)
C11B P3 Fe1 117.9(3)
C13A P3 Fe1 110.68(9)
C12A P3 Fe1 121.11(11)
C14B P4 C15A 115.3(4)
C14B P4 C16A 79.4(4)
C15A P4 C16A 100.2(2)
C14B P4 C14A 23.0(4)
C15A P4 C14A 100.58(18)
C16A P4 C14A 99.38(17)
C14B P4 C15B 108.9(5)
C15A P4 C15B 12.0(3)
C16A P4 C15B 109.6(3)
C14A P4 C15B 91.5(3)
C14B P4 C16B 98.3(6)
C15A P4 C16B 89.9(4)
C16A P4 C16B 19.1(4)
C14A P4 C16B 117.3(4)
C15B P4 C16B 101.0(5)
C14B P4 Fe1 110.4(4)
C15A P4 Fe1 123.31(15)
C16A P4 Fe1 119.95(13)
C14A P4 Fe1 109.46(9)
C15B P4 Fe1 120.6(3)
C16B P4 Fe1 115.1(4)
C1 N1 C3 121.49(18)
C1 N1 C2 118.96(18)
C3 N1 C2 119.52(18)
N1 C1 S1 127.16(17)
N1 C1 H1 113.0(16)
S1 C1 H1 119.8(16)
O2 C2 O1 132.9(2)
O2 C2 N1 113.3(2)
O1 C2 N1 113.8(2)
N1 C3 C4 111.1(2)
N1 C3 H3A 109.4
C4 C3 H3A 109.4
N1 C3 H3B 109.4
C4 C3 H3B 109.4
H3A C3 H3B 108.0
C3 C4 H4A 109.5
C3 C4 H4B 109.5
H4A C4 H4B 109.5
C3 C4 H4C 109.5
H4A C4 H4C 109.5
H4B C4 H4C 109.5
P1 C5A H5A1 109.5
P1 C5A H5A2 109.5
H5A1 C5A H5A2 109.5
P1 C5A H5A3 109.5
H5A1 C5A H5A3 109.5
H5A2 C5A H5A3 109.5
P1 C6A H6A1 109.5
P1 C6A H6A2 109.5
H6A1 C6A H6A2 109.5
P1 C6A H6A3 109.5
H6A1 C6A H6A3 109.5
H6A2 C6A H6A3 109.5
C8A C7A P1 110.3(3)
C8A C7A H7A1 109.6
P1 C7A H7A1 109.6
C8A C7A H7A2 109.6
P1 C7A H7A2 109.6
H7A1 C7A H7A2 108.1
C7A C8A P2 106.1(3)
C7A C8A H8A1 110.5
P2 C8A H8A1 110.5
C7A C8A H8A2 110.5
P2 C8A H8A2 110.5
H8A1 C8A H8A2 108.7
P2 C9A H9A1 109.5
P2 C9A H9A2 109.5
H9A1 C9A H9A2 109.5
P2 C9A H9A3 109.5
H9A1 C9A H9A3 109.5
H9A2 C9A H9A3 109.5
P2 C10A H10A 109.5
P2 C10A H10B 109.5
H10A C10A H10B 109.5
P2 C10A H10C 109.5
H10A C10A H10C 109.5
H10B C10A H10C 109.5
P3 C11A H11A 109.5
P3 C11A H11B 109.5
H11A C11A H11B 109.5
P3 C11A H11C 109.5
H11A C11A H11C 109.5
H11B C11A H11C 109.5
P3 C12A H12A 109.5
P3 C12A H12B 109.5
H12A C12A H12B 109.5
P3 C12A H12C 109.5
H12A C12A H12C 109.5
H12B C12A H12C 109.5
C14A C13A P3 106.92(19)
C14A C13A H13A 110.3
P3 C13A H13A 110.3
C14A C13A H13B 110.3
P3 C13A H13B 110.3
H13A C13A H13B 108.6
C13A C14A P4 106.9(2)
C13A C14A H14A 110.3
P4 C14A H14A 110.3
C13A C14A H14B 110.3
P4 C14A H14B 110.3
H14A C14A H14B 108.6
P4 C15A H15A 109.5
P4 C15A H15B 109.5
H15A C15A H15B 109.5
P4 C15A H15C 109.5
H15A C15A H15C 109.5
H15B C15A H15C 109.5
P4 C16A H16A 109.5
P4 C16A H16B 109.5
H16A C16A H16B 109.5
P4 C16A H16C 109.5
H16A C16A H16C 109.5
H16B C16A H16C 109.5
P1 C5B H5B1 109.5
P1 C5B H5B2 109.5
H5B1 C5B H5B2 109.5
P1 C5B H5B3 109.5
H5B1 C5B H5B3 109.5
H5B2 C5B H5B3 109.5
P1 C6B H6B1 109.5
P1 C6B H6B2 109.5
H6B1 C6B H6B2 109.5
P1 C6B H6B3 109.5
H6B1 C6B H6B3 109.5
H6B2 C6B H6B3 109.5
C8B C7B P1 99.8(7)
C8B C7B H7B1 111.8
P1 C7B H7B1 111.8
C8B C7B H7B2 111.8
P1 C7B H7B2 111.8
H7B1 C7B H7B2 109.5
C7B C8B P2 115.6(7)
C7B C8B H8B1 108.4
P2 C8B H8B1 108.4
C7B C8B H8B2 108.4
P2 C8B H8B2 108.4
H8B1 C8B H8B2 107.4
P2 C9B H9B1 109.5
P2 C9B H9B2 109.5
H9B1 C9B H9B2 109.5
P2 C9B H9B3 109.5
H9B1 C9B H9B3 109.5
H9B2 C9B H9B3 109.5
P2 C10B H10D 109.5
P2 C10B H10E 109.5
H10D C10B H10E 109.5
P2 C10B H10F 109.5
H10D C10B H10F 109.5
H10E C10B H10F 109.5
P3 C11B H11D 109.5
P3 C11B H11E 109.5
H11D C11B H11E 109.5
P3 C11B H11F 109.5
H11D C11B H11F 109.5
H11E C11B H11F 109.5
P3 C12B H12D 109.5
P3 C12B H12E 109.5
H12D C12B H12E 109.5
P3 C12B H12F 109.5
H12D C12B H12F 109.5
H12E C12B H12F 109.5
C14B C13B P3 109.6(8)
C14B C13B H13C 109.8
P3 C13B H13C 109.8
C14B C13B H13D 109.8
P3 C13B H13D 109.8
H13C C13B H13D 108.2
C13B C14B P4 108.7(8)
C13B C14B H14C 109.9
P4 C14B H14C 109.9
C13B C14B H14D 109.9
P4 C14B H14D 109.9
H14C C14B H14D 108.3
P4 C15B H15D 109.5
P4 C15B H15E 109.5
H15D C15B H15E 109.5
P4 C15B H15F 109.5
H15D C15B H15F 109.5
H15E C15B H15F 109.5
P4 C16B H16D 109.5
P4 C16B H16E 109.5
H16D C16B H16E 109.5
P4 C16B H16F 109.5
H16D C16B H16F 109.5
H16E C16B H16F 109.5

loop_
_geom_bond_atom_site_label_1
_geom_bond_atom_site_label_2
_geom_bond_distance
Fe1 P4 2.1941(11)
Fe1 P2 2.1954(12)
Fe1 P1 2.2038(11)
Fe1 P3 2.2089(12)
Fe1 S1 2.2925(10)
Fe1 H1FE 1.43(3)
S1 C1 1.670(2)
P1 C5A 1.785(5)
P1 C6B 1.796(9)
P1 C6A 1.842(6)
P1 C7A 1.855(4)
P1 C7B 1.872(10)
P1 C5B 1.946(7)
P2 C10B 1.780(8)
P2 C8A 1.781(4)
P2 C9A 1.835(4)
P2 C9B 1.856(11)
P2 C10A 1.861(4)
P2 C8B 1.967(9)
P3 C12B 1.711(10)
P3 C11A 1.833(3)
P3 C13B 1.839(11)
P3 C11B 1.846(9)
P3 C13A 1.864(3)
P3 C12A 1.870(3)
P4 C14B 1.728(11)
P4 C15A 1.805(5)
P4 C16A 1.810(4)
P4 C14A 1.891(3)
P4 C15B 1.903(9)
P4 C16B 1.914(12)
O1 C2 1.232(3)
O2 C2 1.226(3)
N1 C1 1.321(3)
N1 C3 1.462(3)
N1 C2 1.518(3)
C1 H1 0.94(3)
C3 C4 1.504(4)
C3 H3A 0.9900
C3 H3B 0.9900
C4 H4A 0.9800
C4 H4B 0.9800
C4 H4C 0.9800
C5A H5A1 0.9800
C5A H5A2 0.9800
C5A H5A3 0.9800
C6A H6A1 0.9800
C6A H6A2 0.9800
C6A H6A3 0.9800
C7A C8A 1.543(6)
C7A H7A1 0.9900
C7A H7A2 0.9900
C8A H8A1 0.9900
C8A H8A2 0.9900
C9A H9A1 0.9800
C9A H9A2 0.9800
C9A H9A3 0.9800
C10A H10A 0.9800
C10A H10B 0.9800
C10A H10C 0.9800
C11A H11A 0.9800
C11A H11B 0.9800
C11A H11C 0.9800
C12A H12A 0.9800
C12A H12B 0.9800
C12A H12C 0.9800
C13A C14A 1.528(4)
C13A H13A 0.9900
C13A H13B 0.9900
C14A H14A 0.9900
C14A H14B 0.9900
C15A H15A 0.9800
C15A H15B 0.9800
C15A H15C 0.9800
C16A H16A 0.9800
C16A H16B 0.9800
C16A H16C 0.9800
C5B H5B1 0.9800
C5B H5B2 0.9800
C5B H5B3 0.9800
C6B H6B1 0.9800
C6B H6B2 0.9800
C6B H6B3 0.9800
C7B C8B 1.492(5)
C7B H7B1 0.9900
C7B H7B2 0.9900
C8B H8B1 0.9900
C8B H8B2 0.9900
C9B H9B1 0.9800
C9B H9B2 0.9800
C9B H9B3 0.9800
C10B H10D 0.9800
C10B H10E 0.9800
C10B H10F 0.9800
C11B H11D 0.9800
C11B H11E 0.9800
C11B H11F 0.9800
C12B H12D 0.9800
C12B H12E 0.9800
C12B H12F 0.9800
C13B C14B 1.469(15)
C13B H13C 0.9900
C13B H13D 0.9900
C14B H14C 0.9900
C14B H14D 0.9900
C15B H15D 0.9800
C15B H15E 0.9800
C15B H15F 0.9800
C16B H16D 0.9800
C16B H16E 0.9800
C16B H16F 0.9800

loop_
_geom_torsion_atom_site_label_1
_geom_torsion_atom_site_label_2
_geom_torsion_atom_site_label_3
_geom_torsion_atom_site_label_4
_geom_torsion
P4 Fe1 S1 C1 46.28(9)
P2 Fe1 S1 C1 -133.91(9)
P1 Fe1 S1 C1 140.80(9)
P3 Fe1 S1 C1 -40.70(9)
P4 Fe1 P1 C5A 70.4(2)
P2 Fe1 P1 C5A -117.5(2)
P3 Fe1 P1 C5A 160.0(2)
S1 Fe1 P1 C5A -27.2(2)
P4 Fe1 P1 C6B -75.6(4)
P2 Fe1 P1 C6B 96.6(4)
P3 Fe1 P1 C6B 14.1(4)
S1 Fe1 P1 C6B -173.1(4)
P4 Fe1 P1 C6A -58.7(2)
P2 Fe1 P1 C6A 113.5(2)
P3 Fe1 P1 C6A 31.0(3)
S1 Fe1 P1 C6A -156.2(2)
P4 Fe1 P1 C7A -173.05(14)
P2 Fe1 P1 C7A -0.93(14)
P3 Fe1 P1 C7A -83.40(19)
S1 Fe1 P1 C7A 89.41(14)
P4 Fe1 P1 C7B 160.1(3)
P2 Fe1 P1 C7B -27.7(3)
P3 Fe1 P1 C7B -110.2(4)
S1 Fe1 P1 C7B 62.6(3)
P4 Fe1 P1 C5B 50.6(3)
P2 Fe1 P1 C5B -137.3(3)
P3 Fe1 P1 C5B 140.3(3)
S1 Fe1 P1 C5B -46.9(3)
P4 Fe1 P2 C10B -24.2(4)
P1 Fe1 P2 C10B -112.5(4)
P3 Fe1 P2 C10B 55.8(4)
S1 Fe1 P2 C10B 157.1(4)
P4 Fe1 P2 C8A 112.4(2)
P1 Fe1 P2 C8A 24.12(15)
P3 Fe1 P2 C8A -167.59(15)
S1 Fe1 P2 C8A -66.23(16)
P4 Fe1 P2 C9A -127.2(2)
P1 Fe1 P2 C9A 144.48(15)
P3 Fe1 P2 C9A -47.23(15)
S1 Fe1 P2 C9A 54.12(15)
P4 Fe1 P2 C9B -162.4(4)
P1 Fe1 P2 C9B 109.3(4)
P3 Fe1 P2 C9B -82.4(4)
S1 Fe1 P2 C9B 18.9(4)
P4 Fe1 P2 C10A -3.0(3)
P1 Fe1 P2 C10A -91.31(16)
P3 Fe1 P2 C10A 76.98(16)
S1 Fe1 P2 C10A 178.34(16)
P4 Fe1 P2 C8B 92.5(4)
P1 Fe1 P2 C8B 4.2(3)
P3 Fe1 P2 C8B 172.5(3)
S1 Fe1 P2 C8B -86.1(4)
P4 Fe1 P3 C12B 106.1(5)
P2 Fe1 P3 C12B -66.2(5)
P1 Fe1 P3 C12B 15.5(5)
S1 Fe1 P3 C12B -157.2(5)
P4 Fe1 P3 C11A -108.65(16)
P2 Fe1 P3 C11A 79.12(16)
P1 Fe1 P3 C11A 160.79(19)
S1 Fe1 P3 C11A -11.89(16)
P4 Fe1 P3 C13B -13.3(4)
P2 Fe1 P3 C13B 174.5(4)
P1 Fe1 P3 C13B -103.8(4)
S1 Fe1 P3 C13B 83.5(4)
P4 Fe1 P3 C11B -125.0(4)
P2 Fe1 P3 C11B 62.8(4)
P1 Fe1 P3 C11B 144.5(4)
S1 Fe1 P3 C11B -28.2(4)
P4 Fe1 P3 C13A 9.73(10)
P2 Fe1 P3 C13A -162.51(10)
P1 Fe1 P3 C13A -80.84(17)
S1 Fe1 P3 C13A 106.49(11)
P4 Fe1 P3 C12A 123.51(14)
P2 Fe1 P3 C12A -48.72(14)
P1 Fe1 P3 C12A 32.9(2)
S1 Fe1 P3 C12A -139.72(14)
P2 Fe1 P4 C14B 70.5(5)
P1 Fe1 P4 C14B 158.1(5)
P3 Fe1 P4 C14B -10.1(5)
S1 Fe1 P4 C14B -110.9(5)
P2 Fe1 P4 C15A -147.4(3)
P1 Fe1 P4 C15A -59.7(2)
P3 Fe1 P4 C15A 132.1(2)
S1 Fe1 P4 C15A 31.23(19)
P2 Fe1 P4 C16A -18.9(3)
P1 Fe1 P4 C16A 68.77(17)
P3 Fe1 P4 C16A -99.40(16)
S1 Fe1 P4 C16A 159.74(16)
P2 Fe1 P4 C14A 94.9(2)
P1 Fe1 P4 C14A -177.46(10)
P3 Fe1 P4 C14A 14.37(10)
S1 Fe1 P4 C14A -86.49(11)
P2 Fe1 P4 C15B -161.2(4)
P1 Fe1 P4 C15B -73.5(4)
P3 Fe1 P4 C15B 118.3(4)
S1 Fe1 P4 C15B 17.5(4)
P2 Fe1 P4 C16B -39.7(5)
P1 Fe1 P4 C16B 48.0(5)
P3 Fe1 P4 C16B -120.2(5)
S1 Fe1 P4 C16B 138.9(5)
C3 N1 C1 S1 4.7(3)
C2 N1 C1 S1 -177.54(16)
Fe1 S1 C1 N1 -177.59(16)
C1 N1 C2 O2 173.7(2)
C3 N1 C2 O2 -8.5(3)
C1 N1 C2 O1 -5.4(3)
C3 N1 C2 O1 172.4(2)
C1 N1 C3 C4 88.4(3)
C2 N1 C3 C4 -89.4(3)
C5A P1 C7A C8A 101.9(3)
C6B P1 C7A C8A -149.1(4)
C6A P1 C7A C8A -152.8(3)
C7B P1 C7A C8A 77.2(8)
C5B P1 C7A C8A 113.3(4)
Fe1 P1 C7A C8A -26.2(3)
P1 C7A C8A P2 44.2(3)
C10B P2 C8A C7A 98.3(4)
C9A P2 C8A C7A -175.9(3)
C9B P2 C8A C7A -161.0(5)
C10A P2 C8A C7A 79.4(3)
C8B P2 C8A C7A 36.0(8)
Fe1 P2 C8A C7A -45.5(3)
C12B P3 C13A C14A -155.5(4)
C11A P3 C13A C14A 94.5(2)
C13B P3 C13A C14A 42.8(9)
C11B P3 C13A C14A 98.8(3)
C12A P3 C13A C14A -165.2(2)
Fe1 P3 C13A C14A -37.5(2)
P3 C13A C14A P4 47.4(2)
C14B P4 C14A C13A 55.5(10)
C15A P4 C14A C13A -172.3(2)
C16A P4 C14A C13A 85.4(2)
C15B P4 C14A C13A -164.5(3)
C16B P4 C14A C13A 92.3(5)
Fe1 P4 C14A C13A -41.2(2)
C5A P1 C7B C8B 165.5(7)
C6B P1 C7B C8B -87.0(8)
C6A P1 C7B C8B -95.9(7)
C7A P1 C7B C8B -39.2(6)
C5B P1 C7B C8B 173.2(7)
Fe1 P1 C7B C8B 47.1(8)
P1 C7B C8B P2 -43.5(9)
C10B P2 C8B C7B 159.1(8)
C8A P2 C8B C7B -78.5(11)
C9A P2 C8B C7B -114.7(8)
C9B P2 C8B C7B -95.2(9)
C10A P2 C8B C7B 143.8(9)
Fe1 P2 C8B C7B 26.2(9)
C12B P3 C13B C14B -86.2(9)
C11A P3 C13B C14B 163.7(8)
C11B P3 C13B C14B 163.1(8)
C13A P3 C13B C14B -67.1(10)
C12A P3 C13B C14B -98.7(8)
Fe1 P3 C13B C14B 39.8(9)
P3 C13B C14B P4 -49.2(10)
C15A P4 C14B C13B -107.9(8)
C16A P4 C14B C13B 155.7(9)
C14A P4 C14B C13B -54.3(9)
C15B P4 C14B C13B -97.0(9)
C16B P4 C14B C13B 158.3(9)
Fe1 P4 C14B C13B 37.5(9)
